data_2208980
loop_
_publ_author_name
'Yan Li'
'Xiang-Ping Yang'
'Hong-Quan Zhang'
'Xiang-Gao Meng'
'Zhao-Jie Liu'

_publ_section_title
;Methyl
 (<i>E</i>,<i>E</i>)-{2-[({[1,3-dimethyl-5-(2-fluorophenoxy)-1<i>H</i>-pyrazol-4-ylmethylene]amino}oxy)methyl]phenyl}-2-(methoxyimino)acetate
;
_journal_coeditor_code RZ2018
_journal_issue 5
_journal_name_full 'Acta Crystallographica Section E'
_journal_page_first o2027
_journal_page_last o2029
_journal_paper_doi 10.1107/S1600536806014292
_journal_volume 62
_journal_year 2006
_chemical_formula_iupac 'C23 H23 F N4 O5'
_chemical_formula_moiety 'C23 H23 F N4 O5'
_chemical_formula_sum 'C23 H23 F N4 O5'
_chemical_formula_weight 454.45
_chemical_name_systematic
;
Methyl (E,E)-(2-[({[1,3-dimethyl-5-(2-fluorophenoxy)-1H-pyrazol-4-
ylmethylene]amino}oxy)methyl]phenyl)-2-(methoxyimino)acetate
;
_space_group_IT_number 61
_symmetry_cell_setting orthorhombic
_symmetry_space_group_name_Hall '-P 2ac 2ab'
_symmetry_space_group_name_H-M 'P b c a'
_atom_sites_solution_hydrogens geom
_atom_sites_solution_primary direct
_atom_sites_solution_secondary difmap
_audit_creation_method SHELXL97
_cell_angle_alpha 90.00
_cell_angle_beta 90.00
_cell_angle_gamma 90.00
_cell_formula_units_Z 8
_cell_length_a 14.2781(10)
_cell_length_b 16.1865(12)
_cell_length_c 20.1828(15)
_cell_measurement_reflns_used 2237
_cell_measurement_temperature 292(2)
_cell_measurement_theta_max 19.00
_cell_measurement_theta_min 2.47
_cell_volume 4664.5(6)
_computing_cell_refinement 'SAINT (Bruker, 2003)'
_computing_data_collection 'SMART (Bruker, 2003)'
_computing_data_reduction SAINT
_computing_molecular_graphics 'SHELXTL (Bruker, 2003)'
_computing_publication_material SHELXTL
_computing_structure_refinement 'SHELXL97 (Sheldrick, 1997)'
_computing_structure_solution 'SHELXS97 (Sheldrick, 1997)'
_diffrn_ambient_temperature 292(2)
_diffrn_measured_fraction_theta_full 0.998
_diffrn_measured_fraction_theta_max 0.998
_diffrn_measurement_device_type 'Bruker SMART CCD area-detector'
_diffrn_measurement_method '\f and \w'
_diffrn_radiation_monochromator graphite
_diffrn_radiation_source 'fine-focus sealed tube'
_diffrn_radiation_type 'Mo K\a'
_diffrn_radiation_wavelength 0.71073
_diffrn_reflns_av_R_equivalents 0.0615
_diffrn_reflns_av_sigmaI/netI 0.0515
_diffrn_reflns_limit_h_max 17
_diffrn_reflns_limit_h_min -14
_diffrn_reflns_limit_k_max 19
_diffrn_reflns_limit_k_min -19
_diffrn_reflns_limit_l_max 24
_diffrn_reflns_limit_l_min -24
_diffrn_reflns_number 24306
_diffrn_reflns_theta_full 26.00
_diffrn_reflns_theta_max 26.00
_diffrn_reflns_theta_min 2.02
_diffrn_standards_decay_% 0
_diffrn_standards_number 0
_exptl_absorpt_coefficient_mu 0.098
_exptl_absorpt_correction_type none
_exptl_crystal_colour colourless
_exptl_crystal_density_diffrn 1.294
_exptl_crystal_density_method 'not measured'
_exptl_crystal_description block
_exptl_crystal_F_000 1904
_exptl_crystal_size_max 0.30
_exptl_crystal_size_mid 0.25
_exptl_crystal_size_min 0.20
_refine_diff_density_max 0.292
_refine_diff_density_min -0.212
_refine_ls_extinction_method none
_refine_ls_goodness_of_fit_ref 1.019
_refine_ls_hydrogen_treatment constr
_refine_ls_matrix_type full
_refine_ls_number_parameters 332
_refine_ls_number_reflns 4578
_refine_ls_number_restraints 18
_refine_ls_restrained_S_all 1.030
_refine_ls_R_factor_all 0.1102
_refine_ls_R_factor_gt 0.0586
_refine_ls_shift/su_max 0.000
_refine_ls_shift/su_mean 0.000
_refine_ls_structure_factor_coef Fsqd
_refine_ls_weighting_details 'calc w = 1/[\s^2^(Fo^2^)+(0.0786P)^2^+0.6674P] where P=(Fo^2^+2Fc^2^)/3'
_refine_ls_weighting_scheme calc
_refine_ls_wR_factor_gt 0.1425
_refine_ls_wR_factor_ref 0.1723
_reflns_number_gt 2596
_reflns_number_total 4578
_reflns_threshold_expression I>2\s(I)
_cod_data_source_file rz2018.cif
_cod_data_source_block I
_cod_database_code 2208980
_cod_database_fobs_code 2208980

loop_
_symmetry_equiv_pos_as_xyz
'x, y, z'
'-x+1/2, -y, z+1/2'
'-x, y+1/2, -z+1/2'
'x+1/2, -y+1/2, -z'
'-x, -y, -z'
'x-1/2, y, -z-1/2'
'x, -y-1/2, z-1/2'
'-x-1/2, y-1/2, z'

loop_
_atom_site_type_symbol
_atom_site_label
_atom_site_fract_x
_atom_site_fract_y
_atom_site_fract_z
_atom_site_U_iso_or_equiv
_atom_site_adp_type
_atom_site_calc_flag
_atom_site_refinement_flags
_atom_site_occupancy
_atom_site_disorder_assembly
_atom_site_disorder_group
C C1 0.5941(2) 0.82991(18) 0.12779(14) 0.0621(8) Uani d . 1 . .
C C2 0.6722(2) 0.8323(2) 0.08831(15) 0.0756(9) Uani d . 1 . .
H H2 0.6732 0.8643 0.0501 0.091 Uiso calc R 1 . .
C C3 0.7486(2) 0.7866(2) 0.10630(16) 0.0801(10) Uani d . 1 . .
H H3 0.8023 0.7879 0.0802 0.096 Uiso calc R 1 . .
C C4 0.7470(2) 0.7399(2) 0.16131(16) 0.0789(9) Uani d . 1 . .
H H4 0.7993 0.7087 0.1726 0.095 Uiso calc R 1 . .
C C5 0.6679(2) 0.73766(19) 0.20152(14) 0.0706(8) Uani d . 1 . .
H H5 0.6674 0.7057 0.2398 0.085 Uiso calc R 1 . .
C C6 0.59098(18) 0.78283(18) 0.18416(12) 0.0545(7) Uani d . 1 . .
C C7 0.50883(17) 0.75684(19) 0.28322(13) 0.0549(7) Uani d . 1 . .
N N2 0.49054(16) 0.66827(14) 0.36623(12) 0.0624(6) Uani d . 1 . .
C C9 0.50914(17) 0.74234(17) 0.39133(12) 0.0514(6) Uani d . 1 . .
C C8 0.52137(17) 0.80150(16) 0.34056(12) 0.0484(6) Uani d . 1 . .
C C11 0.4711(2) 0.6092(2) 0.25559(17) 0.0955(12) Uani d . 1 . .
H H11A 0.4988 0.6192 0.2130 0.143 Uiso calc R 1 . .
H H11B 0.4045 0.6032 0.2507 0.143 Uiso calc R 1 . .
H H11C 0.4967 0.5595 0.2741 0.143 Uiso calc R 1 . .
C C10 0.5133(2) 0.7546(2) 0.46424(13) 0.0719(8) Uani d . 1 . .
H H10A 0.5039 0.7027 0.4862 0.108 Uiso calc R 1 . .
H H10B 0.4652 0.7927 0.4775 0.108 Uiso calc R 1 . .
H H10C 0.5734 0.7765 0.4762 0.108 Uiso calc R 1 . .
C C12 0.54234(17) 0.88883(17) 0.34325(13) 0.0532(7) Uani d . 1 . .
H H12 0.5492 0.9176 0.3037 0.064 Uiso calc R 1 . .
C C13 0.59808(19) 1.05228(17) 0.44386(14) 0.0610(7) Uani d . 1 . .
H H13A 0.5508 1.0424 0.4775 0.073 Uiso calc R 1 . .
H H13B 0.6014 1.1114 0.4364 0.073 Uiso calc R 1 . .
C C14 0.6912(2) 1.02229(16) 0.46890(13) 0.0565(7) Uani d . 1 . .
C C15 0.6982(3) 0.9812(2) 0.52888(16) 0.0878(11) Uani d . 1 . .
H H15 0.6448 0.9731 0.5545 0.105 Uiso calc R 1 . .
C C16 0.7836(4) 0.9520(2) 0.5510(2) 0.1128(16) Uani d . 1 . .
H H16 0.7873 0.9245 0.5914 0.135 Uiso calc R 1 . .
C C17 0.8628(3) 0.9631(2) 0.5139(2) 0.1026(13) Uani d . 1 . .
H H17 0.9200 0.9432 0.5291 0.123 Uiso calc R 1 . .
C C18 0.8576(2) 1.00398(18) 0.45404(16) 0.0725(9) Uani d . 1 . .
H H18 0.9113 1.0112 0.4287 0.087 Uiso calc R 1 . .
C C19 0.77225(18) 1.03426(15) 0.43157(12) 0.0511(7) Uani d . 1 B .
C C20 0.76735(16) 1.07879(16) 0.36769(12) 0.0486(6) Uani d D 1 . .
F F1 0.51770(14) 0.87375(13) 0.11107(10) 0.1015(7) Uani d . 1 . .
N N1 0.49096(15) 0.67817(15) 0.29934(11) 0.0627(6) Uani d . 1 . .
N N3 0.55184(15) 0.92788(13) 0.39742(11) 0.0563(6) Uani d . 1 . .
O O1 0.50689(12) 0.78356(14) 0.21933(9) 0.0710(6) Uani d . 1 . .
O O2 0.57053(13) 1.01248(11) 0.38382(9) 0.0615(5) Uani d . 1 . .
C C21 0.7280(4) 1.2837(2) 0.4066(3) 0.0852(15) Uani d PD 0.83 A 1
H H21A 0.7725 1.3043 0.3750 0.128 Uiso calc PR 0.83 A 1
H H21B 0.7335 1.3142 0.4472 0.128 Uiso calc PR 0.83 A 1
H H21C 0.6658 1.2899 0.3892 0.128 Uiso calc PR 0.83 A 1
C C22 0.7794(7) 1.0313(4) 0.3051(2) 0.079(2) Uani d PD 0.83 B 1
C C23 0.8085(4) 0.9115(3) 0.2504(2) 0.1110(16) Uani d PD 0.83 B 1
H H23A 0.7496 0.9101 0.2275 0.167 Uiso calc PR 0.83 B 1
H H23B 0.8295 0.8561 0.2585 0.167 Uiso calc PR 0.83 B 1
H H23C 0.8538 0.9400 0.2237 0.167 Uiso calc PR 0.83 B 1
O O3 0.7464(6) 1.1966(3) 0.4193(2) 0.0679(18) Uani d PD 0.83 A 1
O O4 0.7969(3) 0.9556(2) 0.31465(18) 0.0899(13) Uani d PD 0.83 B 1
O O5 0.7658(3) 1.0621(2) 0.25051(14) 0.1161(12) Uani d PD 0.83 B 1
N N4 0.7535(2) 1.1569(2) 0.35993(15) 0.0537(12) Uani d PD 0.83 A 1
C C21' 0.798(2) 0.9767(19) 0.2193(9) 0.115(8) Uiso d PD 0.17 B 2
H H21D 0.7370 0.9598 0.2046 0.172 Uiso calc PR 0.17 B 2
H H21E 0.8445 0.9410 0.2004 0.172 Uiso calc PR 0.17 B 2
H H21F 0.8095 1.0326 0.2056 0.172 Uiso calc PR 0.17 B 2
C C22' 0.754(3) 1.1715(8) 0.3682(11) 0.10(3) Uiso d PD 0.17 B 2
C C23' 0.724(3) 1.2937(15) 0.4374(13) 0.085(10) Uiso d PD 0.17 B 2
H H23D 0.7618 1.3303 0.4109 0.127 Uiso calc PR 0.17 B 2
H H23E 0.7324 1.3070 0.4834 0.127 Uiso calc PR 0.17 B 2
H H23F 0.6597 1.2997 0.4255 0.127 Uiso calc PR 0.17 B 2
O O3' 0.8026(15) 0.9714(11) 0.2954(8) 0.064(6) Uiso d PD 0.17 B 2
O O4' 0.755(2) 1.2062(15) 0.4255(8) 0.051(6) Uiso d PD 0.17 B 2
O O5' 0.7098(7) 1.2058(5) 0.3209(5) 0.064(3) Uiso d PD 0.17 B 2
N N4' 0.770(2) 1.0509(12) 0.3070(5) 0.027(4) Uiso d PD 0.17 B 2

loop_
_atom_site_aniso_label
_atom_site_aniso_U_11
_atom_site_aniso_U_22
_atom_site_aniso_U_33
_atom_site_aniso_U_12
_atom_site_aniso_U_13
_atom_site_aniso_U_23
C1 0.0638(19) 0.0645(19) 0.0579(17) 0.0084(14) -0.0126(15) 0.0043(14)
C2 0.081(2) 0.086(2) 0.0597(18) -0.0092(18) 0.0026(17) 0.0125(16)
C3 0.067(2) 0.106(3) 0.067(2) -0.0008(19) 0.0122(16) -0.0009(19)
C4 0.064(2) 0.095(3) 0.077(2) 0.0215(17) 0.0070(17) 0.0023(19)
C5 0.068(2) 0.085(2) 0.0591(17) 0.0168(16) 0.0033(15) 0.0175(15)
C6 0.0520(16) 0.0708(18) 0.0408(14) 0.0081(13) -0.0037(12) -0.0052(13)
C7 0.0436(15) 0.070(2) 0.0506(16) 0.0028(13) 0.0007(11) -0.0001(14)
N2 0.0623(15) 0.0592(15) 0.0656(15) -0.0062(11) 0.0034(12) -0.0030(12)
C9 0.0484(16) 0.0548(17) 0.0511(15) -0.0057(12) 0.0018(11) -0.0009(13)
C8 0.0436(14) 0.0511(16) 0.0507(15) -0.0021(12) -0.0017(11) 0.0016(12)
C11 0.087(2) 0.093(3) 0.106(3) -0.0080(19) -0.007(2) -0.048(2)
C10 0.089(2) 0.075(2) 0.0520(16) -0.0087(16) 0.0005(14) 0.0075(15)
C12 0.0416(15) 0.0617(18) 0.0563(16) 0.0000(12) -0.0014(12) 0.0145(14)
C13 0.0580(17) 0.0529(17) 0.0720(18) -0.0096(13) 0.0134(14) -0.0041(14)
C14 0.071(2) 0.0410(15) 0.0572(16) -0.0141(13) -0.0036(14) 0.0004(13)
C15 0.124(3) 0.073(2) 0.067(2) -0.038(2) -0.013(2) 0.0174(17)
C16 0.173(5) 0.075(3) 0.091(3) -0.032(3) -0.058(3) 0.031(2)
C17 0.128(4) 0.054(2) 0.126(3) 0.006(2) -0.065(3) 0.003(2)
C18 0.071(2) 0.0556(19) 0.091(2) 0.0109(15) -0.0227(17) -0.0152(17)
C19 0.0565(17) 0.0386(15) 0.0582(16) -0.0007(12) -0.0078(13) -0.0073(12)
C20 0.0392(14) 0.0496(17) 0.0569(16) -0.0042(11) 0.0039(11) -0.0043(13)
F1 0.0923(14) 0.1155(17) 0.0966(14) 0.0308(11) -0.0131(11) 0.0354(12)
N1 0.0609(15) 0.0690(17) 0.0584(14) -0.0045(12) -0.0028(11) -0.0146(12)
N3 0.0561(14) 0.0515(14) 0.0614(14) -0.0125(11) -0.0015(11) 0.0060(11)
O1 0.0541(12) 0.1112(18) 0.0476(11) 0.0151(10) -0.0047(9) 0.0047(11)
O2 0.0624(12) 0.0499(11) 0.0721(12) -0.0088(9) -0.0049(9) 0.0098(9)
C21 0.096(4) 0.037(2) 0.123(5) 0.003(2) 0.020(4) 0.001(3)
C22 0.065(4) 0.092(6) 0.080(3) 0.006(4) 0.014(2) -0.016(3)
C23 0.131(4) 0.109(4) 0.093(3) 0.024(3) 0.005(3) -0.043(3)
O3 0.088(3) 0.041(2) 0.074(3) -0.005(2) 0.0076(16) -0.0058(15)
O4 0.140(3) 0.070(2) 0.060(2) 0.028(2) 0.002(2) -0.0159(19)
O5 0.190(4) 0.091(2) 0.0677(19) -0.008(2) 0.016(2) -0.0121(17)
N4 0.057(2) 0.0494(19) 0.0544(19) -0.0144(14) 0.0020(13) 0.0020(14)

loop_
_atom_type_symbol
_atom_type_description
_atom_type_scat_dispersion_real
_atom_type_scat_dispersion_imag
_atom_type_scat_source
C C 0.0033 0.0016 'International Tables Vol C Tables 4.2.6.8 and 6.1.1.4'
H H 0.0000 0.0000 'International Tables Vol C Tables 4.2.6.8 and 6.1.1.4'
N N 0.0061 0.0033 'International Tables Vol C Tables 4.2.6.8 and 6.1.1.4'
O O 0.0106 0.0060 'International Tables Vol C Tables 4.2.6.8 and 6.1.1.4'
F F 0.0171 0.0103 'International Tables Vol C Tables 4.2.6.8 and 6.1.1.4'

loop_
_geom_angle_atom_site_label_1
_geom_angle_atom_site_label_2
_geom_angle_atom_site_label_3
_geom_angle
F1 C1 C6 118.4(3)
F1 C1 C2 120.0(3)
C6 C1 C2 121.6(3)
C3 C2 C1 118.7(3)
C3 C2 H2 120.7
C1 C2 H2 120.7
C4 C3 C2 120.7(3)
C4 C3 H3 119.7
C2 C3 H3 119.7
C3 C4 C5 120.7(3)
C3 C4 H4 119.6
C5 C4 H4 119.6
C6 C5 C4 119.3(3)
C6 C5 H5 120.3
C4 C5 H5 120.3
C5 C6 C1 119.0(3)
C5 C6 O1 124.5(2)
C1 C6 O1 116.5(2)
N1 C7 O1 121.9(2)
N1 C7 C8 108.7(2)
O1 C7 C8 129.2(3)
C9 N2 N1 105.7(2)
N2 C9 C8 111.1(2)
N2 C9 C10 120.4(2)
C8 C9 C10 128.5(2)
C7 C8 C9 103.7(2)
C7 C8 C12 124.9(2)
C9 C8 C12 131.4(2)
N1 C11 H11A 109.5
N1 C11 H11B 109.5
H11A C11 H11B 109.5
N1 C11 H11C 109.5
H11A C11 H11C 109.5
H11B C11 H11C 109.5
C9 C10 H10A 109.5
C9 C10 H10B 109.5
H10A C10 H10B 109.5
C9 C10 H10C 109.5
H10A C10 H10C 109.5
H10B C10 H10C 109.5
N3 C12 C8 122.7(2)
N3 C12 H12 118.6
C8 C12 H12 118.6
O2 C13 C14 112.5(2)
O2 C13 H13A 109.1
C14 C13 H13A 109.1
O2 C13 H13B 109.1
C14 C13 H13B 109.1
H13A C13 H13B 107.8
C15 C14 C19 118.7(3)
C15 C14 C13 120.8(3)
C19 C14 C13 120.5(2)
C16 C15 C14 120.6(4)
C16 C15 H15 119.7
C14 C15 H15 119.7
C17 C16 C15 120.5(4)
C17 C16 H16 119.7
C15 C16 H16 119.7
C16 C17 C18 119.9(4)
C16 C17 H17 120.1
C18 C17 H17 120.1
C17 C18 C19 120.1(3)
C17 C18 H18 119.9
C19 C18 H18 119.9
C18 C19 C14 120.2(3)
C18 C19 C20 119.9(3)
C14 C19 C20 120.0(2)
N4 C20 N4' 103.3(9)
N4 C20 C19 126.2(2)
N4' C20 C19 130.4(9)
N4 C20 C22 114.9(3)
C19 C20 C22 118.9(3)
N4' C20 C22' 110.7(12)
C19 C20 C22' 118.9(9)
C22 C20 C22' 122.2(9)
C7 N1 N2 110.7(2)
C7 N1 C11 128.4(3)
N2 N1 C11 120.8(3)
C12 N3 O2 109.5(2)
C7 O1 C6 117.5(2)
N3 O2 C13 108.81(19)
O5 C22 O4 124.2(5)
O5 C22 C20 122.3(5)
O4 C22 C20 113.2(4)
N4 O3 C21 108.3(4)
C22 O4 C23 110.7(4)
C20 N4 O3 111.5(3)
O3' C21' H21D 109.5
O3' C21' H21E 109.5
H21D C21' H21E 109.5
O3' C21' H21F 109.5
H21D C21' H21F 109.5
H21E C21' H21F 109.5
O5' C22' O4' 119.0(12)
O5' C22' C20 119.3(11)
O4' C22' C20 116.1(18)
O4' C23' H23D 109.5
O4' C23' H23E 109.5
H23D C23' H23E 109.5
O4' C23' H23F 109.5
H23D C23' H23F 109.5
H23E C23' H23F 109.5
N4' O3' C21' 95.8(15)
C22' O4' C23' 123.8(15)
C20 N4' O3' 119.3(15)

loop_
_geom_bond_atom_site_label_1
_geom_bond_atom_site_label_2
_geom_bond_distance
_geom_bond_publ_flag
C1 F1 1.344(3) ?
C1 C6 1.370(4) ?
C1 C2 1.371(4) ?
C2 C3 1.367(4) ?
C2 H2 0.9300 ?
C3 C4 1.343(4) ?
C3 H3 0.9300 ?
C4 C5 1.391(4) ?
C4 H4 0.9300 ?
C5 C6 1.365(4) ?
C5 H5 0.9300 ?
C6 O1 1.395(3) ?
C7 N1 1.339(4) yes
C7 O1 1.360(3) ?
C7 C8 1.376(3) ?
N2 C9 1.328(3) ?
N2 N1 1.360(3) yes
C9 C8 1.413(3) yes
C9 C10 1.486(4) ?
C8 C12 1.446(4) ?
C11 N1 1.452(4) ?
C11 H11A 0.9600 ?
C11 H11B 0.9600 ?
C11 H11C 0.9600 ?
C10 H10A 0.9600 ?
C10 H10B 0.9600 ?
C10 H10C 0.9600 ?
C12 N3 1.270(3) ?
C12 H12 0.9300 ?
C13 O2 1.428(3) ?
C13 C14 1.503(4) ?
C13 H13A 0.9700 ?
C13 H13B 0.9700 ?
C14 C15 1.385(4) ?
C14 C19 1.394(4) ?
C15 C16 1.382(6) ?
C15 H15 0.9300 ?
C16 C17 1.368(6) ?
C16 H16 0.9300 ?
C17 C18 1.380(5) ?
C17 H17 0.9300 ?
C18 C19 1.389(4) ?
C18 H18 0.9300 ?
C19 C20 1.479(3) ?
C20 N4 1.290(4) ?
C20 N4' 1.307(9) ?
C20 C22 1.488(5) ?
C20 C22' 1.512(9) ?
N3 O2 1.422(3) yes
C21 O3 1.457(5) ?
C21 H21A 0.9600 ?
C21 H21B 0.9600 ?
C21 H21C 0.9600 ?
C22 O5 1.225(5) ?
C22 O4 1.265(6) ?
C23 O4 1.489(4) ?
C23 H23A 0.9600 ?
C23 H23B 0.9600 ?
C23 H23C 0.9600 ?
O3 N4 1.362(5) yes
C21' O3' 1.539(9) ?
C21' H21D 0.9600 ?
C21' H21E 0.9600 ?
C21' H21F 0.9600 ?
C22' O5' 1.274(9) ?
C22' O4' 1.286(9) ?
C23' O4' 1.500(9) ?
C23' H23D 0.9600 ?
C23' H23E 0.9600 ?
C23' H23F 0.9600 ?
O3' N4' 1.387(9) ?

loop_
_geom_hbond_atom_site_label_D
_geom_hbond_atom_site_label_H
_geom_hbond_atom_site_label_A
_geom_hbond_site_symmetry_A
_geom_hbond_distance_DH
_geom_hbond_distance_HA
_geom_hbond_distance_DA
_geom_hbond_angle_DHA
_geom_hbond_publ_flag
C13 H13B O3 . 0.97 2.51 3.192(9) 127.1 yes
C11 H11B O5 3_645 0.96 2.52 3.470(5) 169.1 yes
C5 H5 O5 8_755 0.93 2.52 3.154(5) 125.5 yes

loop_
_geom_torsion_atom_site_label_1
_geom_torsion_atom_site_label_2
_geom_torsion_atom_site_label_3
_geom_torsion_atom_site_label_4
_geom_torsion
_geom_torsion_publ_flag
F1 C1 C2 C3 -179.5(3) ?
C6 C1 C2 C3 -0.4(5) ?
C1 C2 C3 C4 0.5(5) ?
C2 C3 C4 C5 -0.7(5) ?
C3 C4 C5 C6 0.8(5) ?
C4 C5 C6 C1 -0.6(4) ?
C4 C5 C6 O1 178.0(3) ?
F1 C1 C6 C5 179.6(3) ?
C2 C1 C6 C5 0.4(4) ?
F1 C1 C6 O1 0.9(4) ?
C2 C1 C6 O1 -178.3(3) ?
N1 N2 C9 C8 0.3(3) ?
N1 N2 C9 C10 179.4(2) ?
N1 C7 C8 C9 -0.1(3) ?
O1 C7 C8 C9 175.4(2) ?
N1 C7 C8 C12 179.7(2) ?
O1 C7 C8 C12 -4.7(4) ?
N2 C9 C8 C7 -0.1(3) ?
C10 C9 C8 C7 -179.1(3) ?
N2 C9 C8 C12 -180.0(2) ?
C10 C9 C8 C12 1.1(5) ?
C7 C8 C12 N3 178.8(2) ?
C9 C8 C12 N3 -1.4(4) ?
O2 C13 C14 C15 -116.1(3) ?
O2 C13 C14 C19 62.9(3) ?
C19 C14 C15 C16 -0.5(5) ?
C13 C14 C15 C16 178.5(3) ?
C14 C15 C16 C17 -0.1(6) ?
C15 C16 C17 C18 0.1(6) ?
C16 C17 C18 C19 0.4(5) ?
C17 C18 C19 C14 -1.1(4) ?
C17 C18 C19 C20 179.3(3) ?
C15 C14 C19 C18 1.1(4) ?
C13 C14 C19 C18 -177.9(2) ?
C15 C14 C19 C20 -179.3(2) ?
C13 C14 C19 C20 1.7(4) ?
C18 C19 C20 N4 -108.8(3) ?
C14 C19 C20 N4 71.6(4) ?
C18 C19 C20 N4' 75.4(17) ?
C14 C19 C20 N4' -104.2(17) ?
C18 C19 C20 C22 71.0(5) ?
C14 C19 C20 C22 -108.6(5) ?
C18 C19 C20 C22' -106.5(18) ?
C14 C19 C20 C22' 73.9(18) ?
O1 C7 N1 N2 -175.6(2) ?
C8 C7 N1 N2 0.3(3) ?
O1 C7 N1 C11 2.6(4) ?
C8 C7 N1 C11 178.5(3) ?
C9 N2 N1 C7 -0.4(3) ?
C9 N2 N1 C11 -178.7(2) ?
C8 C12 N3 O2 -179.0(2) yes
N1 C7 O1 C6 -92.7(3) ?
C8 C7 O1 C6 92.3(3) ?
C5 C6 O1 C7 18.8(4) ?
C1 C6 O1 C7 -162.6(3) ?
C12 N3 O2 C13 -169.4(2) ?
C14 C13 O2 N3 67.6(2) ?
N4 C20 C22 O5 -8.6(10) ?
N4' C20 C22 O5 8(7) ?
C19 C20 C22 O5 171.6(7) ?
C22' C20 C22 O5 -11(2) ?
N4 C20 C22 O4 177.2(6) ?
N4' C20 C22 O4 -167(8) ?
C19 C20 C22 O4 -2.7(9) ?
C22' C20 C22 O4 174.7(19) ?
O5 C22 O4 C23 6.0(12) ?
C20 C22 O4 C23 -179.8(5) ?
N4' C20 N4 O3 178.7(14) ?
C19 C20 N4 O3 2.0(5) ?
C22 C20 N4 O3 -177.8(6) yes
C22' C20 N4 O3 -14(14) ?
C21 O3 N4 C20 -178.2(5) ?
N4 C20 C22' O5' 17(10) ?
N4' C20 C22' O5' 30(4) ?
C19 C20 C22' O5' -149(2) ?
C22 C20 C22' O5' 34(4) ?
N4 C20 C22' O4' 170(16) ?
N4' C20 C22' O4' -177(3) ?
C19 C20 C22' O4' 5(4) ?
C22 C20 C22' O4' -173(2) ?
O5' C22' O4' C23' -14(6) ?
C20 C22' O4' C23' -168(3) ?
N4 C20 N4' O3' 167(2) ?
C19 C20 N4' O3' -16(3) ?
C22 C20 N4' O3' 2(6) ?
C22' C20 N4' O3' 166(3) ?
C21' O3' N4' C20 -176(2) ?
